data_7060329
loop_
_publ_author_name
'Kumar, Pretam'
'Banerjee, Snehasis'
'Radha, Anu'
'Firdoos, Tahira'
'Sahoo, Subash Chandra'
'Pandey, Sushil K.'

_publ_section_title
;
 Role of non-covalent interactions in the supramolecular architectures of
 mercury(ii) diphenyldithiophosphates: An experimental and theoretical
 investigation
;
_journal_issue 4
_journal_name_full 'New Journal of Chemistry'
_journal_page_first 2249
_journal_page_last 2263
_journal_paper_doi 10.1039/D0NJ05709F
_journal_volume 45
_journal_year 2021
_chemical_formula_moiety 'C32 H36 Hg O4 P2 S4'
_chemical_formula_sum 'C32 H36 Hg O4 P2 S4'
_chemical_formula_weight 875.38
_space_group_crystal_system monoclinic
_space_group_IT_number 14
_space_group_name_Hall '-P 2ybc'
_space_group_name_H-M_alt 'P 1 21/c 1'
_atom_sites_solution_hydrogens geom
_atom_sites_solution_primary dual
_audit_creation_date 2020-02-18
_audit_creation_method
;
Olex2 1.2-ac3
(compiled 2017.01.05 svn.r3372 for Rigaku Oxford Diffraction, GUI svn.r5289)
;
_audit_update_record
;
2020-08-31 deposited with the CCDC.	2020-12-29 downloaded from the CCDC.
;
_cell_angle_alpha 90
_cell_angle_beta 106.821(3)
_cell_angle_gamma 90
_cell_formula_units_Z 4
_cell_length_a 14.6282(4)
_cell_length_b 11.2271(2)
_cell_length_c 22.4201(7)
_cell_measurement_reflns_used 19621
_cell_measurement_temperature 130(2)
_cell_measurement_theta_max 27.3840
_cell_measurement_theta_min 3.2590
_cell_volume 3524.56(17)
_computing_cell_refinement 'CrysAlisPro 1.171.39.46 (Rigaku OD, 2018)'
_computing_data_collection 'CrysAlisPro 1.171.39.46 (Rigaku OD, 2018)'
_computing_data_reduction 'CrysAlisPro 1.171.39.46 (Rigaku OD, 2018)'
_computing_molecular_graphics 'Olex2 (Dolomanov et al., 2009)'
_computing_publication_material 'Olex2 (Dolomanov et al., 2009)'
_computing_structure_refinement 'ShelXL (Sheldrick, 2015)'
_computing_structure_solution 'ShelXT (Sheldrick, 2015)'
_diffrn_ambient_temperature 130(2)
_diffrn_detector 'CCD plate'
_diffrn_detector_type HyPix3000
_diffrn_measured_fraction_theta_full 0.998
_diffrn_measured_fraction_theta_max 0.958
_diffrn_measurement_details
;
List of Runs (angles in degrees, time in seconds):

  # Type    Start    End  Width  t~exp~   \w     \q     \k     \f   Frames
#--------------------------------------------------------------------------
  1  \w    -49.00  -4.00   0.50   12.00    --   -9.95 114.00 124.00   90
  2  \w     -1.00  46.00   0.50   12.00    --   10.22-114.00  33.00   94
  3  \w    -37.00 -11.00   0.50   12.00    --   -9.95 -38.00-150.00   52
  4  \w    -53.00 -22.00   0.50   12.00    --   -9.95 125.00  90.00   62
  5  \w    -18.00  53.00   0.50   12.00    --   -9.95  38.00 150.00  142
  6  \w      5.00  59.00   0.50   12.00    --   10.22-125.00 120.00  108
  7  \w    -15.00  27.00   0.50   12.00    --   10.22  77.00  30.00   84
  8  \w     31.00  63.00   0.50   12.00    --   10.22  77.00  30.00   64
  9  \w    -10.00  43.00   0.50   12.00    --   10.22 -99.00 -30.00  106
 10  \w    -16.00  42.00   0.50   12.00    --   10.22 -99.00-120.00  116
 11  \w     12.00  55.00   0.50   12.00    --   10.22-125.00 -60.00   86
 12  \w    -11.00  14.00   0.50   12.00    --   10.22  77.00  60.00   50
 13  \w     40.00  65.00   0.50   12.00    --   10.22  77.00  60.00   50
 14  \w    -49.00  -5.00   0.50   12.00    --   10.22   0.00 -60.00   88
 15  \w     10.00  58.00   0.50   12.00    --   10.22   0.00 -60.00   96
 16  \w    -50.00 -13.00   0.50   12.00    --   10.22 -38.00-180.00   74
 17  \w    -43.00  -9.00   0.50   12.00    --   10.22 134.00 115.69   68
 18  \w    -53.00  22.00   0.50   12.00    --   10.22 -19.00-120.00  150
;
_diffrn_measurement_device 'four-circle diffractometer'
_diffrn_measurement_device_type 'SuperNova, Single source at offset/far, HyPix3000'
_diffrn_measurement_method '\w scans'
_diffrn_orient_matrix_type 'CrysAlisPro convention (1999,Acta A55,543-557)'
_diffrn_orient_matrix_UB_11 -0.0502240000
_diffrn_orient_matrix_UB_12 -0.0007623000
_diffrn_orient_matrix_UB_13 -0.0053874000
_diffrn_orient_matrix_UB_21 -0.0063748000
_diffrn_orient_matrix_UB_22 -0.0106716000
_diffrn_orient_matrix_UB_23 -0.0321301000
_diffrn_orient_matrix_UB_31 0.0016918000
_diffrn_orient_matrix_UB_32 -0.0622640000
_diffrn_orient_matrix_UB_33 0.0055853000
_diffrn_radiation_monochromator mirror
_diffrn_radiation_probe x-ray
_diffrn_radiation_type MoK\a
_diffrn_radiation_wavelength 0.71073
_diffrn_reflns_av_R_equivalents 0.0471
_diffrn_reflns_av_unetI/netI 0.0467
_diffrn_reflns_Laue_measured_fraction_full 0.998
_diffrn_reflns_Laue_measured_fraction_max 0.958
_diffrn_reflns_limit_h_max 18
_diffrn_reflns_limit_h_min -18
_diffrn_reflns_limit_k_max 14
_diffrn_reflns_limit_k_min -13
_diffrn_reflns_limit_l_max 28
_diffrn_reflns_limit_l_min -28
_diffrn_reflns_number 51266
_diffrn_reflns_point_group_measured_fraction_full 0.998
_diffrn_reflns_point_group_measured_fraction_max 0.958
_diffrn_reflns_theta_full 25.242
_diffrn_reflns_theta_max 27.420
_diffrn_reflns_theta_min 3.258
_diffrn_source 'micro-focus sealed X-ray tube'
_diffrn_source_type 'SuperNova (Mo) X-ray Source'
_exptl_absorpt_coefficient_mu 4.729
_exptl_absorpt_correction_T_max 1.00000
_exptl_absorpt_correction_T_min 0.22031
_exptl_absorpt_correction_type multi-scan
_exptl_absorpt_process_details
;
CrysAlisPro 1.171.39.46 (Rigaku Oxford Diffraction, 2018)
Empirical absorption correction using spherical harmonics,
 implemented in SCALE3 ABSPACK scaling algorithm.
;
_exptl_crystal_density_diffrn 1.650
_exptl_crystal_F_000 1736
_refine_diff_density_max 1.055
_refine_diff_density_min -1.105
_refine_diff_density_rms 0.089
_refine_ls_extinction_method none
_refine_ls_goodness_of_fit_ref 1.047
_refine_ls_hydrogen_treatment constr
_refine_ls_matrix_type full
_refine_ls_number_parameters 396
_refine_ls_number_reflns 7697
_refine_ls_number_restraints 0
_refine_ls_restrained_S_all 1.047
_refine_ls_R_factor_all 0.0706
_refine_ls_R_factor_gt 0.0389
_refine_ls_shift/su_max 0.001
_refine_ls_shift/su_mean 0.000
_refine_ls_structure_factor_coef Fsqd
_refine_ls_weighting_details 'w=1/[\s^2^(Fo^2^)+(0.0200P)^2^+3.9821P] where P=(Fo^2^+2Fc^2^)/3'
_refine_ls_weighting_scheme calc
_refine_ls_wR_factor_gt 0.0645
_refine_ls_wR_factor_ref 0.0707
_reflns_Friedel_coverage 0.000
_reflns_number_gt 5394
_reflns_number_total 7697
_reflns_threshold_expression 'I > 2\s(I)'
_cod_data_source_file d0nj05709f2.cif
_cod_data_source_block sub-gjp-hg12
_cod_depositor_comments 'Adding full bibliography for 7060328--7060329.cif.'
_cod_database_code 7060329
_shelx_shelxl_version_number 2017/1
_chemical_oxdiff_formula 'Hg P O S C H'
_shelx_space_group_comment
;
The symmetry employed for this shelxl refinement is uniquely defined
by the following loop, which should always be used as a source of
symmetry information in preference to the above space-group names.
They are only intended as comments.
;
_diffrn_oxdiff_ac3_digest_frames
;
01046486bfc1b9792aa62a0b4a2fa2b2a5000250399
;
_reflns_odcompleteness_completeness 99.75
_reflns_odcompleteness_iscentric 1
_reflns_odcompleteness_theta 26.32
_olex2_refinement_description
;
1. Fixed Uiso
 At 1.2 times of:
  All C(H) groups
 At 1.5 times of:
  All C(H,H,H) groups
2.a Aromatic/amide H refined with riding coordinates:
 C26(H26), C18(H18), C30(H30), C3(H3), C2(H2), C29(H29), C6(H6), C11(H11),
 C10(H10), C14(H14), C22(H22), C21(H21)
2.b Idealised Me refined as rotating group:
 C32(H32A,H32B,H32C), C31(H31A,H31B,H31C), C7(H7A,H7B,H7C), C15(H15A,H15B,
 H15C), C24(H24A,H24B,H24C), C8(H8A,H8B,H8C), C16(H16A,H16B,H16C), C23(H23A,
 H23B,H23C)
;
_olex2_submission_special_instructions 'No special instructions were received'
_oxdiff_exptl_absorpt_empirical_details
;
Empirical correction (ABSPACK) includes:
- Absorption correction using spherical harmonics
- Frame scaling
;
_oxdiff_exptl_absorpt_empirical_full_max 2.993
_oxdiff_exptl_absorpt_empirical_full_min 0.554

loop_
_space_group_symop_operation_xyz
'x, y, z'
'-x, y+1/2, -z+1/2'
'-x, -y, -z'
'x, -y-1/2, z-1/2'

loop_
_atom_site_label
_atom_site_type_symbol
_atom_site_fract_x
_atom_site_fract_y
_atom_site_fract_z
_atom_site_U_iso_or_equiv
_atom_site_adp_type
_atom_site_occupancy
_atom_site_site_symmetry_order
_atom_site_calc_flag
_atom_site_refinement_flags_posn
_atom_site_refinement_flags_adp
_atom_site_refinement_flags_occupancy
_atom_site_disorder_assembly
_atom_site_disorder_group
Hg1 Hg 0.35437(2) 0.33979(2) 0.25286(2) 0.05378(7) Uani 1 1 d . . . . .
P2 P 0.51597(7) 0.56848(9) 0.27533(5) 0.0345(2) Uani 1 1 d . . . . .
S3 S 0.51950(8) 0.39185(9) 0.29150(5) 0.0452(3) Uani 1 1 d . . . . .
P1 P 0.17483(8) 0.30229(10) 0.29998(5) 0.0442(3) Uani 1 1 d . . . . .
S2 S 0.18269(8) 0.36877(10) 0.21763(5) 0.0503(3) Uani 1 1 d . . . . .
S4 S 0.64081(8) 0.63719(10) 0.31336(5) 0.0545(3) Uani 1 1 d . . . . .
S1 S 0.29594(9) 0.25354(11) 0.35751(5) 0.0554(3) Uani 1 1 d . . . . .
O4 O 0.48340(18) 0.5963(2) 0.20291(11) 0.0376(6) Uani 1 1 d . . . . .
O2 O 0.0953(2) 0.2007(2) 0.28764(14) 0.0521(8) Uani 1 1 d . . . . .
O3 O 0.4303(2) 0.6266(2) 0.29507(12) 0.0465(7) Uani 1 1 d . . . . .
O1 O 0.1194(2) 0.4044(2) 0.32431(13) 0.0522(8) Uani 1 1 d . . . . .
C25 C 0.3940(3) 0.5631(3) 0.16203(17) 0.0373(9) Uani 1 1 d . . . . .
C26 C 0.3890(3) 0.4646(3) 0.12499(18) 0.0427(10) Uani 1 1 d . . . . .
H26 H 0.443026 0.417966 0.129039 0.051 Uiso 1 1 calc R . . . .
C18 C 0.3957(3) 0.7739(4) 0.3599(2) 0.0473(11) Uani 1 1 d . . . . .
H18 H 0.370666 0.819382 0.324278 0.057 Uiso 1 1 calc R . . . .
C30 C 0.3158(3) 0.6332(4) 0.1571(2) 0.0479(11) Uani 1 1 d . . . . .
H30 H 0.319976 0.700152 0.182172 0.057 Uiso 1 1 calc R . . . .
C27 C 0.3029(3) 0.4343(4) 0.08123(19) 0.0492(11) Uani 1 1 d . . . . .
C17 C 0.4336(3) 0.6654(4) 0.3552(2) 0.0498(11) Uani 1 1 d . . . . .
C9 C 0.1146(3) 0.0772(4) 0.2844(2) 0.0456(11) Uani 1 1 d . . . . .
C28 C 0.2233(3) 0.5044(4) 0.0769(2) 0.0580(13) Uani 1 1 d . . . . .
C1 C 0.1121(3) 0.4009(4) 0.3862(2) 0.0505(11) Uani 1 1 d . . . . .
C19 C 0.3937(3) 0.8182(4) 0.4178(2) 0.0520(12) Uani 1 1 d . . . . .
C3 C 0.0409(4) 0.3312(4) 0.4612(2) 0.0649(14) Uani 1 1 d . . . . .
H3 H -0.003821 0.283283 0.471871 0.078 Uiso 1 1 calc R . . . .
C2 C 0.0456(3) 0.3298(4) 0.4003(2) 0.0586(13) Uani 1 1 d . . . . .
H2 H 0.004815 0.282146 0.370186 0.070 Uiso 1 1 calc R . . . .
C29 C 0.2307(4) 0.6025(4) 0.1143(2) 0.0620(13) Uani 1 1 d . . . . .
H29 H 0.177048 0.649585 0.110639 0.074 Uiso 1 1 calc R . . . .
C12 C 0.1402(3) -0.1649(4) 0.2776(2) 0.0588(12) Uani 1 1 d . . . . .
C4 C 0.1008(4) 0.4017(5) 0.5064(2) 0.0608(13) Uani 1 1 d . . . . .
C13 C 0.1025(3) -0.1191(4) 0.3228(2) 0.0567(13) Uani 1 1 d . . . . .
C6 C 0.1716(4) 0.4719(4) 0.4296(2) 0.0584(13) Uani 1 1 d . . . . .
H6 H 0.215957 0.519562 0.418440 0.070 Uiso 1 1 calc R . . . .
C5 C 0.1664(4) 0.4737(4) 0.4906(2) 0.0611(13) Uani 1 1 d . . . . .
C11 C 0.1642(4) -0.0885(4) 0.2374(2) 0.0666(14) Uani 1 1 d . . . . .
H11 H 0.190248 -0.119031 0.207330 0.080 Uiso 1 1 calc R . . . .
C32 C 0.1283(4) 0.4738(6) 0.0306(3) 0.107(2) Uani 1 1 d . . . . .
H32A H 0.134669 0.475407 -0.010824 0.161 Uiso 1 1 calc GR . . . .
H32B H 0.081174 0.530923 0.033848 0.161 Uiso 1 1 calc GR . . . .
H32C H 0.108935 0.395652 0.039415 0.161 Uiso 1 1 calc GR . . . .
C10 C 0.1511(4) 0.0330(4) 0.2400(2) 0.0629(14) Uani 1 1 d . . . . .
H10 H 0.167116 0.083614 0.211733 0.076 Uiso 1 1 calc R . . . .
C14 C 0.0897(3) 0.0046(4) 0.3257(2) 0.0555(12) Uani 1 1 d . . . . .
H14 H 0.064321 0.036587 0.355700 0.067 Uiso 1 1 calc R . . . .
C20 C 0.4324(4) 0.7508(5) 0.4702(2) 0.0697(15) Uani 1 1 d . . . . .
C31 C 0.3003(4) 0.3278(4) 0.0403(2) 0.0812(17) Uani 1 1 d . . . . .
H31A H 0.362017 0.290708 0.051312 0.122 Uiso 1 1 calc GR . . . .
H31B H 0.283359 0.352646 -0.002448 0.122 Uiso 1 1 calc GR . . . .
H31C H 0.253733 0.272061 0.045981 0.122 Uiso 1 1 calc GR . . . .
C7 C 0.0939(4) 0.3958(5) 0.5724(2) 0.0885(19) Uani 1 1 d . . . . .
H7A H 0.037754 0.352067 0.572850 0.133 Uiso 1 1 calc GR . . . .
H7B H 0.090271 0.475007 0.587599 0.133 Uiso 1 1 calc GR . . . .
H7C H 0.149419 0.356452 0.598487 0.133 Uiso 1 1 calc GR . . . .
C15 C 0.1544(4) -0.2982(4) 0.2730(3) 0.0858(18) Uani 1 1 d . . . . .
H15A H 0.198830 -0.326207 0.310772 0.129 Uiso 1 1 calc GR . . . .
H15B H 0.178927 -0.314450 0.238457 0.129 Uiso 1 1 calc GR . . . .
H15C H 0.094312 -0.338179 0.266700 0.129 Uiso 1 1 calc GR . . . .
C24 C 0.4337(5) 0.7934(6) 0.5348(3) 0.103(2) Uani 1 1 d . . . . .
H24A H 0.462994 0.870639 0.542358 0.154 Uiso 1 1 calc GR . . . .
H24B H 0.469499 0.738289 0.565500 0.154 Uiso 1 1 calc GR . . . .
H24C H 0.369459 0.798261 0.537467 0.154 Uiso 1 1 calc GR . . . .
C22 C 0.4723(5) 0.5981(5) 0.4069(2) 0.105(2) Uani 1 1 d . . . . .
H22 H 0.498476 0.523718 0.403771 0.126 Uiso 1 1 calc R . . . .
C8 C 0.2320(5) 0.5535(5) 0.5378(3) 0.101(2) Uani 1 1 d . . . . .
H8A H 0.194973 0.604559 0.556176 0.152 Uiso 1 1 calc GR . . . .
H8B H 0.268964 0.601192 0.517698 0.152 Uiso 1 1 calc GR . . . .
H8C H 0.274138 0.505865 0.569665 0.152 Uiso 1 1 calc GR . . . .
C16 C 0.0771(5) -0.1990(5) 0.3692(3) 0.101(2) Uani 1 1 d . . . . .
H16A H 0.039715 -0.264757 0.347880 0.151 Uiso 1 1 calc GR . . . .
H16B H 0.040869 -0.154922 0.391267 0.151 Uiso 1 1 calc GR . . . .
H16C H 0.134478 -0.228503 0.398283 0.151 Uiso 1 1 calc GR . . . .
C21 C 0.4718(6) 0.6429(5) 0.4642(3) 0.118(3) Uani 1 1 d . . . . .
H21 H 0.499149 0.598115 0.499816 0.142 Uiso 1 1 calc R . . . .
C23 C 0.3516(4) 0.9397(5) 0.4211(3) 0.101(2) Uani 1 1 d . . . . .
H23A H 0.334651 0.975711 0.380536 0.151 Uiso 1 1 calc GR . . . .
H23B H 0.397790 0.988632 0.449836 0.151 Uiso 1 1 calc GR . . . .
H23C H 0.295679 0.932053 0.434974 0.151 Uiso 1 1 calc GR . . . .

loop_
_atom_site_aniso_label
_atom_site_aniso_U_11
_atom_site_aniso_U_22
_atom_site_aniso_U_33
_atom_site_aniso_U_23
_atom_site_aniso_U_13
_atom_site_aniso_U_12
Hg1 0.05049(12) 0.05388(12) 0.05798(13) -0.00132(9) 0.01729(9) -0.00968(9)
P2 0.0381(6) 0.0314(5) 0.0321(6) 0.0004(4) 0.0073(5) 0.0000(4)
S3 0.0482(7) 0.0309(5) 0.0545(7) 0.0037(5) 0.0116(6) 0.0005(5)
P1 0.0493(7) 0.0412(6) 0.0438(7) 0.0067(5) 0.0161(6) 0.0035(5)
S2 0.0513(7) 0.0571(7) 0.0424(6) 0.0129(5) 0.0131(6) 0.0068(5)
S4 0.0479(7) 0.0484(7) 0.0541(7) 0.0121(5) -0.0057(6) -0.0116(5)
S1 0.0552(8) 0.0605(7) 0.0476(7) 0.0154(6) 0.0101(6) 0.0045(6)
O4 0.0373(16) 0.0430(15) 0.0297(15) 0.0031(12) 0.0054(13) -0.0036(12)
O2 0.0459(18) 0.0445(17) 0.067(2) 0.0064(15) 0.0177(16) -0.0001(14)
O3 0.0533(19) 0.0512(17) 0.0343(16) -0.0012(13) 0.0115(14) 0.0172(14)
O1 0.067(2) 0.0478(18) 0.0471(18) 0.0060(14) 0.0243(16) 0.0144(15)
C25 0.041(3) 0.042(2) 0.027(2) 0.0050(18) 0.0074(19) -0.004(2)
C26 0.055(3) 0.040(2) 0.035(2) 0.0045(19) 0.016(2) 0.002(2)
C18 0.043(3) 0.044(3) 0.053(3) -0.001(2) 0.010(2) 0.002(2)
C30 0.046(3) 0.049(3) 0.045(3) 0.005(2) 0.008(2) 0.003(2)
C27 0.065(3) 0.043(3) 0.036(3) 0.000(2) 0.010(2) -0.018(2)
C17 0.068(3) 0.043(3) 0.046(3) -0.001(2) 0.028(2) 0.007(2)
C9 0.041(3) 0.043(3) 0.052(3) 0.007(2) 0.012(2) -0.004(2)
C28 0.048(3) 0.063(3) 0.053(3) 0.015(3) -0.001(2) -0.008(2)
C1 0.062(3) 0.043(3) 0.048(3) 0.007(2) 0.019(2) 0.013(2)
C19 0.046(3) 0.043(3) 0.070(3) -0.017(2) 0.020(2) -0.001(2)
C3 0.062(3) 0.070(3) 0.072(4) 0.015(3) 0.035(3) 0.012(3)
C2 0.058(3) 0.054(3) 0.066(3) 0.002(2) 0.020(3) 0.007(2)
C29 0.049(3) 0.066(3) 0.066(3) 0.006(3) 0.010(3) 0.008(3)
C12 0.048(3) 0.051(3) 0.074(3) -0.007(3) 0.013(3) -0.009(2)
C4 0.075(4) 0.060(3) 0.049(3) 0.012(3) 0.020(3) 0.031(3)
C13 0.052(3) 0.047(3) 0.069(3) 0.020(2) 0.015(3) -0.007(2)
C6 0.067(3) 0.050(3) 0.063(3) 0.008(3) 0.026(3) 0.006(2)
C5 0.073(4) 0.058(3) 0.048(3) 0.006(2) 0.011(3) 0.015(3)
C11 0.079(4) 0.053(3) 0.075(4) -0.010(3) 0.033(3) -0.014(3)
C32 0.073(4) 0.114(5) 0.102(5) 0.001(4) -0.027(4) -0.019(4)
C10 0.079(4) 0.054(3) 0.059(3) 0.006(2) 0.024(3) -0.009(3)
C14 0.058(3) 0.060(3) 0.052(3) 0.006(2) 0.020(2) -0.002(2)
C20 0.097(4) 0.060(3) 0.064(4) -0.013(3) 0.043(3) 0.002(3)
C31 0.101(5) 0.066(4) 0.065(4) -0.009(3) 0.005(3) -0.009(3)
C7 0.119(5) 0.099(4) 0.058(3) 0.023(3) 0.042(4) 0.040(4)
C15 0.073(4) 0.052(3) 0.126(5) -0.012(3) 0.019(4) -0.005(3)
C24 0.149(6) 0.105(5) 0.072(4) -0.030(4) 0.059(4) -0.004(4)
C22 0.208(8) 0.065(4) 0.052(3) 0.013(3) 0.054(4) 0.062(4)
C8 0.127(6) 0.101(5) 0.067(4) -0.009(4) 0.014(4) -0.003(4)
C16 0.122(6) 0.080(4) 0.114(5) 0.030(4) 0.055(4) -0.003(4)
C21 0.244(9) 0.069(4) 0.051(4) 0.016(3) 0.060(5) 0.052(5)
C23 0.112(5) 0.074(4) 0.107(5) -0.035(4) 0.017(4) 0.035(4)

loop_
_atom_type_symbol
_atom_type_description
_atom_type_scat_dispersion_real
_atom_type_scat_dispersion_imag
_atom_type_scat_source
C C 0.0033 0.0016 'International Tables Vol C Tables 4.2.6.8 and 6.1.1.4'
H H 0.0000 0.0000 'International Tables Vol C Tables 4.2.6.8 and 6.1.1.4'
Hg Hg -2.3894 9.2266 'International Tables Vol C Tables 4.2.6.8 and 6.1.1.4'
O O 0.0106 0.0060 'International Tables Vol C Tables 4.2.6.8 and 6.1.1.4'
P P 0.1023 0.0942 'International Tables Vol C Tables 4.2.6.8 and 6.1.1.4'
S S 0.1246 0.1234 'International Tables Vol C Tables 4.2.6.8 and 6.1.1.4'

loop_
_geom_angle_atom_site_label_1
_geom_angle_atom_site_label_2
_geom_angle_atom_site_label_3
_geom_angle
_geom_angle_site_symmetry_1
_geom_angle_site_symmetry_3
_geom_angle_publ_flag
S3 Hg1 S2 157.98(4) . . ?
S3 Hg1 S4 102.62(4) . 2_645 ?
S3 Hg1 S1 107.05(4) . . ?
S2 Hg1 S4 97.01(4) . 2_645 ?
S2 Hg1 S1 77.74(4) . . ?
S4 Hg1 S1 102.89(4) 2_645 . ?
S4 P2 S3 109.94(7) . . ?
O4 P2 S3 111.27(11) . . ?
O4 P2 S4 109.75(11) . . ?
O4 P2 O3 100.20(14) . . ?
O3 P2 S3 109.65(12) . . ?
O3 P2 S4 115.71(12) . . ?
P2 S3 Hg1 101.83(5) . . ?
S1 P1 S2 115.30(7) . . ?
O2 P1 S2 109.66(13) . . ?
O2 P1 S1 113.10(12) . . ?
O1 P1 S2 102.50(12) . . ?
O1 P1 S1 115.66(13) . . ?
O1 P1 O2 99.01(16) . . ?
P1 S2 Hg1 88.87(5) . . ?
P2 S4 Hg1 105.18(5) . 2_655 ?
P1 S1 Hg1 78.09(5) . . ?
C25 O4 P2 124.1(2) . . ?
C9 O2 P1 124.2(3) . . ?
C17 O3 P2 125.8(3) . . ?
C1 O1 P1 120.3(2) . . ?
C26 C25 O4 118.9(4) . . ?
C30 C25 O4 119.7(4) . . ?
C30 C25 C26 121.2(4) . . ?
C25 C26 H26 120.0 . . ?
C25 C26 C27 120.1(4) . . ?
C27 C26 H26 120.0 . . ?
C17 C18 H18 119.6 . . ?
C17 C18 C19 120.8(4) . . ?
C19 C18 H18 119.6 . . ?
C25 C30 H30 120.7 . . ?
C25 C30 C29 118.6(4) . . ?
C29 C30 H30 120.7 . . ?
C26 C27 C31 118.8(4) . . ?
C28 C27 C26 118.7(4) . . ?
C28 C27 C31 122.5(4) . . ?
C18 C17 O3 116.9(4) . . ?
C18 C17 C22 120.6(4) . . ?
C22 C17 O3 122.4(4) . . ?
C10 C9 O2 121.4(4) . . ?
C10 C9 C14 121.4(4) . . ?
C14 C9 O2 117.0(4) . . ?
C27 C28 C32 120.3(5) . . ?
C29 C28 C27 119.9(4) . . ?
C29 C28 C32 119.8(5) . . ?
C2 C1 O1 120.1(4) . . ?
C6 C1 O1 117.9(4) . . ?
C6 C1 C2 121.9(4) . . ?
C18 C19 C23 119.1(5) . . ?
C20 C19 C18 118.9(4) . . ?
C20 C19 C23 122.0(5) . . ?
C2 C3 H3 119.1 . . ?
C4 C3 H3 119.1 . . ?
C4 C3 C2 121.8(5) . . ?
C1 C2 C3 117.6(5) . . ?
C1 C2 H2 121.2 . . ?
C3 C2 H2 121.2 . . ?
C30 C29 H29 119.2 . . ?
C28 C29 C30 121.5(5) . . ?
C28 C29 H29 119.2 . . ?
C13 C12 C15 120.5(5) . . ?
C11 C12 C13 118.9(4) . . ?
C11 C12 C15 120.5(5) . . ?
C3 C4 C7 119.0(5) . . ?
C5 C4 C3 119.2(4) . . ?
C5 C4 C7 121.8(5) . . ?
C12 C13 C14 119.2(4) . . ?
C12 C13 C16 121.1(5) . . ?
C14 C13 C16 119.7(5) . . ?
C1 C6 H6 119.8 . . ?
C1 C6 C5 120.4(5) . . ?
C5 C6 H6 119.8 . . ?
C4 C5 C6 119.0(5) . . ?
C4 C5 C8 121.2(5) . . ?
C6 C5 C8 119.7(5) . . ?
C12 C11 H11 119.1 . . ?
C12 C11 C10 121.9(5) . . ?
C10 C11 H11 119.1 . . ?
C28 C32 H32A 109.5 . . ?
C28 C32 H32B 109.5 . . ?
C28 C32 H32C 109.5 . . ?
H32A C32 H32B 109.5 . . ?
H32A C32 H32C 109.5 . . ?
H32B C32 H32C 109.5 . . ?
C9 C10 C11 118.8(4) . . ?
C9 C10 H10 120.6 . . ?
C11 C10 H10 120.6 . . ?
C9 C14 C13 119.7(4) . . ?
C9 C14 H14 120.2 . . ?
C13 C14 H14 120.2 . . ?
C19 C20 C24 122.0(5) . . ?
C21 C20 C19 119.1(4) . . ?
C21 C20 C24 118.9(5) . . ?
C27 C31 H31A 109.5 . . ?
C27 C31 H31B 109.5 . . ?
C27 C31 H31C 109.5 . . ?
H31A C31 H31B 109.5 . . ?
H31A C31 H31C 109.5 . . ?
H31B C31 H31C 109.5 . . ?
C4 C7 H7A 109.5 . . ?
C4 C7 H7B 109.5 . . ?
C4 C7 H7C 109.5 . . ?
H7A C7 H7B 109.5 . . ?
H7A C7 H7C 109.5 . . ?
H7B C7 H7C 109.5 . . ?
C12 C15 H15A 109.5 . . ?
C12 C15 H15B 109.5 . . ?
C12 C15 H15C 109.5 . . ?
H15A C15 H15B 109.5 . . ?
H15A C15 H15C 109.5 . . ?
H15B C15 H15C 109.5 . . ?
C20 C24 H24A 109.5 . . ?
C20 C24 H24B 109.5 . . ?
C20 C24 H24C 109.5 . . ?
H24A C24 H24B 109.5 . . ?
H24A C24 H24C 109.5 . . ?
H24B C24 H24C 109.5 . . ?
C17 C22 H22 120.7 . . ?
C17 C22 C21 118.5(5) . . ?
C21 C22 H22 120.7 . . ?
C5 C8 H8A 109.5 . . ?
C5 C8 H8B 109.5 . . ?
C5 C8 H8C 109.5 . . ?
H8A C8 H8B 109.5 . . ?
H8A C8 H8C 109.5 . . ?
H8B C8 H8C 109.5 . . ?
C13 C16 H16A 109.5 . . ?
C13 C16 H16B 109.5 . . ?
C13 C16 H16C 109.5 . . ?
H16A C16 H16B 109.5 . . ?
H16A C16 H16C 109.5 . . ?
H16B C16 H16C 109.5 . . ?
C20 C21 C22 122.1(5) . . ?
C20 C21 H21 119.0 . . ?
C22 C21 H21 119.0 . . ?
C19 C23 H23A 109.5 . . ?
C19 C23 H23B 109.5 . . ?
C19 C23 H23C 109.5 . . ?
H23A C23 H23B 109.5 . . ?
H23A C23 H23C 109.5 . . ?
H23B C23 H23C 109.5 . . ?

loop_
_geom_bond_atom_site_label_1
_geom_bond_atom_site_label_2
_geom_bond_distance
_geom_bond_site_symmetry_2
_geom_bond_publ_flag
Hg1 S3 2.3907(11) . ?
Hg1 S2 2.4267(12) . ?
Hg1 S4 2.7283(11) 2_645 ?
Hg1 S1 2.8868(12) . ?
P2 S3 2.0139(14) . ?
P2 S4 1.9379(15) . ?
P2 O4 1.585(3) . ?
P2 O3 1.586(3) . ?
P1 S2 2.0254(15) . ?
P1 S1 1.9441(16) . ?
P1 O2 1.595(3) . ?
P1 O1 1.589(3) . ?
O4 C25 1.413(4) . ?
O2 C9 1.421(5) . ?
O3 C17 1.404(5) . ?
O1 C1 1.423(5) . ?
C25 C26 1.372(5) . ?
C25 C30 1.366(5) . ?
C26 H26 0.9300 . ?
C26 C27 1.396(6) . ?
C18 H18 0.9300 . ?
C18 C17 1.355(5) . ?
C18 C19 1.399(6) . ?
C30 H30 0.9300 . ?
C30 C29 1.379(6) . ?
C27 C28 1.386(6) . ?
C27 C31 1.500(6) . ?
C17 C22 1.363(6) . ?
C9 C10 1.353(6) . ?
C9 C14 1.359(6) . ?
C28 C29 1.369(6) . ?
C28 C32 1.513(6) . ?
C1 C2 1.365(6) . ?
C1 C6 1.359(6) . ?
C19 C20 1.374(6) . ?
C19 C23 1.506(6) . ?
C3 H3 0.9300 . ?
C3 C2 1.386(7) . ?
C3 C4 1.382(7) . ?
C2 H2 0.9300 . ?
C29 H29 0.9300 . ?
C12 C13 1.384(7) . ?
C12 C11 1.363(7) . ?
C12 C15 1.519(7) . ?
C4 C5 1.377(7) . ?
C4 C7 1.512(6) . ?
C13 C14 1.405(6) . ?
C13 C16 1.501(7) . ?
C6 H6 0.9300 . ?
C6 C5 1.390(6) . ?
C5 C8 1.503(7) . ?
C11 H11 0.9300 . ?
C11 C10 1.381(6) . ?
C32 H32A 0.9600 . ?
C32 H32B 0.9600 . ?
C32 H32C 0.9600 . ?
C10 H10 0.9300 . ?
C14 H14 0.9300 . ?
C20 C24 1.521(7) . ?
C20 C21 1.365(7) . ?
C31 H31A 0.9600 . ?
C31 H31B 0.9600 . ?
C31 H31C 0.9600 . ?
C7 H7A 0.9600 . ?
C7 H7B 0.9600 . ?
C7 H7C 0.9600 . ?
C15 H15A 0.9600 . ?
C15 H15B 0.9600 . ?
C15 H15C 0.9600 . ?
C24 H24A 0.9600 . ?
C24 H24B 0.9600 . ?
C24 H24C 0.9600 . ?
C22 H22 0.9300 . ?
C22 C21 1.381(7) . ?
C8 H8A 0.9600 . ?
C8 H8B 0.9600 . ?
C8 H8C 0.9600 . ?
C16 H16A 0.9600 . ?
C16 H16B 0.9600 . ?
C16 H16C 0.9600 . ?
C21 H21 0.9300 . ?
C23 H23A 0.9600 . ?
C23 H23B 0.9600 . ?
C23 H23C 0.9600 . ?
